data_7200520
loop_
_publ_author_name
'Cunha-Silva, Lu\'is'
'Lima, S\'ergio'
'Ananias, Duarte'
'Silva, Patr\'icia'
'Mafra, Lu\'is'
'Carlos, Lu\'is D.'
'Pillinger, Martyn'
'Valente, Anabela A.'
'Almeida Paz, Filipe A.'
'Rocha, Jo\~ao'

_publ_section_title
;
 Multi-functional rare-earth hybrid layered networks: photoluminescence
 and catalysis studies
;
_journal_issue 17
_journal_name_full 'Journal of Materials Chemistry'
_journal_page_first 2618
_journal_paper_doi 10.1039/b817381h
_journal_volume 19
_journal_year 2009
_chemical_formula_moiety 'C4 H10 N O9 P2 Pr'
_chemical_formula_sum 'C4 H10 N O9 P2 Pr'
_chemical_formula_weight 418.98
_chemical_name_systematic
;
?
;
_space_group_IT_number 61
_symmetry_cell_setting orthorhombic
_symmetry_space_group_name_Hall '-P 2ac 2ab'
_symmetry_space_group_name_H-M 'P b c a'
_audit_creation_date '04 October 2008'
_audit_creation_method 'Manual editing plus fullprof.2k'
_cell_angle_alpha 90.00000
_cell_angle_beta 90.00000
_cell_angle_gamma 90.00000
_cell_formula_units_Z 8
_cell_length_a 9.7951(9)
_cell_length_b 10.2777(9)
_cell_length_c 20.4047(18)
_cell_measurement_temperature 298
_cell_volume 2054.2(3)
_computing_molecular_graphics 'Crystal Impact Diamond 3.1f'
_computing_structure_refinement FULLPROF
_computing_structure_solution eXpo2004
_diffrn_ambient_temperature 298
_diffrn_detector 'Imaging Plate'
_diffrn_detector_type 'MAR 345'
_diffrn_measurement_method Debye-Scherrer
_diffrn_radiation_monochromator 0.71013(1)
_diffrn_radiation_type X-ray
_diffrn_source Synchrotron
_exptl_crystal_density_diffrn 2.710
_pd_instr_location
;
MAR 345 Imaging Plate instrument belonging to the Swiss-Norwegian BM01a
beam line (bending magnet source) at the European Synchrotron Radiation
Facility (ESRF), Grenoble, France.
;
_pd_meas_2theta_range_inc 0.035838
_pd_meas_2theta_range_max 49.00845
_pd_meas_2theta_range_min 2.02483
_pd_meas_number_of_points 1312
_pd_meas_scan_method cont
_pd_proc_2theta_range_inc 0.035838
_pd_proc_2theta_range_max 49.0350
_pd_proc_2theta_range_min 2.0514
_pd_proc_ls_background_function 'Fixed points'
_pd_proc_ls_pref_orient_corr
;
None
;
_pd_proc_ls_profile_function Gaussian
_pd_proc_ls_prof_R_factor 3.8551
_pd_proc_ls_prof_wR_expected 2.0174
_pd_proc_ls_prof_wR_factor 5.5171
_pd_proc_wavelength 0.710130
_pd_spec_mounting
;
Hilgenberg borosilicate glass capillary
(ca. 0.4 mm of diameter)
;
_refine_ls_number_parameters 62
_refine_ls_number_reflns 2083
_refine_ls_number_restraints 27
_refine_ls_R_I_factor 8.8946
_cod_data_source_file b817381h.txt
_cod_data_source_block 03
_cod_depositor_comments
;
The following automatic conversions were performed:
'_symmetry_cell_setting' value 'Orthorhombic' changed to 'orthorhombic'
according to '/home/saulius/struct/CIF-dictionaries/cif_core.dic'
dictionary named 'cif_core.dic' version 2.4.1 from 2010-06-29.

Automatic conversion script
Id: cif_fix_enum 1527 2010-12-29 10:47:43Z saulius 
;
_cod_database_code 7200520
_pd_proc_ls_prof_cr_factor 10.3614
_pd_proc_ls_prof_cwr_factor 12.3058
_pd_proc_ls_prof_cwr_expected 4.4997
_pd_proc_ls_prof_chi2 7.4791
_pd_proc_ls_prof_echi2 7.4791

loop_
_symmetry_equiv_pos_as_xyz
'x, y, z'
'x+1/2, -y+1/2, -z'
'-x, y+1/2, -z+1/2'
'-x+1/2, -y, z+1/2'
'-x, -y, -z'
'-x-1/2, y-1/2, z'
'x, -y-1/2, z-1/2'
'x-1/2, y, -z-1/2'

loop_
_atom_site_label
_atom_site_fract_x
_atom_site_fract_y
_atom_site_fract_z
_atom_site_U_iso_or_equiv
_atom_site_occupancy
_atom_site_adp_type
_atom_site_type_symbol
PR1 0.3602(3) 0.5429(3) 0.33803(15) 0.01267 1.00000 Uiso PR
P1 1.0879(7) 0.7218(7) 0.4184(4) 0.01267 1.00000 Uiso P
P2 1.0141(7) 0.3778(7) 0.3119(4) 0.01267 1.00000 Uiso P
O2 0.52031(18) 0.589(2) 0.4349(7) 0.01267 1.00000 Uiso O
C1 0.62601(10) 0.5627(8) 0.4042(3) 0.01267 1.00000 Uiso C
O4 1.1506(19) 0.8553(8) 0.4068(9) 0.01267 1.00000 Uiso O
O6 0.9269(13) 0.4459(13) 0.2601(10) 0.01267 1.00000 Uiso O
O8 1.1616(9) 0.4213(13) 0.3046(10) 0.01267 1.00000 Uiso O
O1 0.6173(3) 0.4893(19) 0.3562(7) 0.01267 1.00000 Uiso O
O7 1.0023(15) 0.2315(7) 0.3024(11) 0.01267 1.00000 Uiso O
O5 1.1999(16) 0.6193(11) 0.4178(9) 0.01267 1.00000 Uiso O
O1W 0.234(3) 0.682(3) 0.2525(13) 0.01267 1.00000 Uiso O
O3 1.020(2) 0.7194(13) 0.4865(8) 0.01267 1.00000 Uiso O
H3 1.02981 0.79210 0.50530 0.01267 1.00000 Uiso H
C2 0.76401(11) 0.5989(14) 0.4317(5) 0.01267 1.00000 Uiso C
H2A 0.78144 0.54608 0.46823 0.01267 1.00000 Uiso H
H2B 0.76702 0.68726 0.44111 0.01267 1.00000 Uiso H
C3 0.944(3) 0.4379(15) 0.3894(6) 0.01267 1.00000 Uiso C
H3A 0.88359 0.37419 0.40821 0.01267 1.00000 Uiso H
H3B 1.01646 0.45398 0.42023 0.01267 1.00000 Uiso H
N1 0.8647(11) 0.5653(8) 0.3761(7) 0.01267 1.00000 Uiso N
H1 0.81551 0.54907 0.33911 0.01267 1.00000 Uiso H
C4 0.9597(17) 0.6784(16) 0.3576(7) 0.01267 1.00000 Uiso C
H4A 1.00582 0.65820 0.31732 0.01267 1.00000 Uiso H
H4B 0.90390 0.75415 0.34930 0.01267 1.00000 Uiso H

loop_
_atom_type_symbol
_atom_type_scat_Cromer_Mann_a1
_atom_type_scat_Cromer_Mann_b1
_atom_type_scat_Cromer_Mann_a2
_atom_type_scat_Cromer_Mann_b2
_atom_type_scat_Cromer_Mann_a3
_atom_type_scat_Cromer_Mann_b3
_atom_type_scat_Cromer_Mann_a4
_atom_type_scat_Cromer_Mann_b4
_atom_type_scat_Cromer_Mann_c
_atom_type_scat_dispersion_real
_atom_type_scat_dispersion_imag
_atom_type_scat_source
PR 22.04400 2.77393 19.66970 0.22209 12.38560 16.76690 2.82428 143.64400 2.05830 -0.53000 2.84500 International_Tables_for_Crystallography_Vol.C(1991)_Tables_6.1.1.4_and_6.1.1.5
P 6.43450 1.90670 4.17910 27.15700 1.78000 0.52600 1.49080 68.16450 1.11490 0.09000 0.09500 International_Tables_for_Crystallography_Vol.C(1991)_Tables_6.1.1.4_and_6.1.1.5
O 3.04850 13.27710 2.28680 5.70110 1.54630 0.32390 0.86700 32.90890 0.25080 0.00800 0.00600 International_Tables_for_Crystallography_Vol.C(1991)_Tables_6.1.1.4_and_6.1.1.5
C 2.31000 20.84390 1.02000 10.20750 1.58860 0.56870 0.86500 51.65120 0.21560 0.00200 0.00200 International_Tables_for_Crystallography_Vol.C(1991)_Tables_6.1.1.4_and_6.1.1.5
H 0.49300 10.51090 0.32291 26.12570 0.14019 3.14236 0.04081 57.79970 0.00304 0.00000 0.00000 International_Tables_for_Crystallography_Vol.C(1991)_Tables_6.1.1.4_and_6.1.1.5
N 12.21260 0.00570 3.13220 9.89330 2.01250 28.99750 1.16630 0.58260 -11.52900 0.00400 0.00300 International_Tables_for_Crystallography_Vol.C(1991)_Tables_6.1.1.4_and_6.1.1.5

loop_
_geom_angle_atom_site_label_1
_geom_angle_atom_site_label_2
_geom_angle_atom_site_label_3
_geom_angle
_geom_angle_site_symmetry_1
_geom_angle_site_symmetry_3
_geom_angle_publ_flag
O6 Pr1 O4 99.89(2) 8_556 6_755 ?
O6 Pr1 O5 155.25(2) 8_556 1_455 ?
O4 Pr1 O5 80.59(2) 6_755 1_455 ?
O6 Pr1 O8 76.18(2) 8_556 1_455 ?
O4 Pr1 O8 73.25(2) 6_755 1_455 ?
O5 Pr1 O8 80.379(19) 1_455 1_455 ?
O6 Pr1 O7 85.97(2) 8_556 6_765 ?
O4 Pr1 O7 146.22(2) 6_755 6_765 ?
O5 Pr1 O7 107.51(2) 1_455 6_765 ?
O8 Pr1 O7 139.785(18) 1_455 6_765 ?
O6 Pr1 O2 124.71(2) 8_556 . ?
O4 Pr1 O2 73.99(2) 6_755 . ?
O5 Pr1 O2 79.46(2) 1_455 . ?
O8 Pr1 O2 143.78(2) 1_455 . ?
O7 Pr1 O2 75.42(2) 6_765 . ?
O6 Pr1 O1W 77.96(2) 8_556 . ?
O4 Pr1 O1W 145.72(2) 6_755 . ?
O5 Pr1 O1W 87.80(2) 1_455 . ?
O8 Pr1 O1W 73.06(2) 1_455 . ?
O7 Pr1 O1W 68.06(2) 6_765 . ?
O2 Pr1 O1W 135.42(2) . . ?
O6 Pr1 O1 76.143(17) 8_556 . ?
O4 Pr1 O1 77.77(2) 6_755 . ?
O5 Pr1 O1 127.401(17) 1_455 . ?
O8 Pr1 O1 135.277(19) 1_455 . ?
O7 Pr1 O1 71.38(2) 6_765 . ?
O2 Pr1 O1 48.634(19) . . ?
O1W Pr1 O1 132.82(2) . . ?
O6 Pr1 C1 100.14(2) 8_556 . ?
O4 Pr1 C1 79.92(2) 6_755 . ?
O5 Pr1 C1 104.26(2) 1_455 . ?
O8 Pr1 C1 151.69(2) 1_455 . ?
O7 Pr1 C1 66.30(2) 6_765 . ?
O2 Pr1 C1 24.86(2) . . ?
O1W Pr1 C1 134.33(2) . . ?
O1 Pr1 C1 24.919(18) . . ?
O4 P1 O5 109.42(4) . . ?
O4 P1 O3 109.18(4) . . ?
O5 P1 O3 107.95(3) . . ?
O4 P1 C4 113.07(4) . . ?
O5 P1 C4 108.75(4) . . ?
O3 P1 C4 108.34(3) . . ?
O8 P2 O7 110.57(3) . . ?
O8 P2 O6 109.21(3) . . ?
O7 P2 O6 108.77(4) . . ?
O8 P2 C3 110.10(4) . . ?
O7 P2 C3 114.44(4) . . ?
O6 P2 C3 103.43(4) . . ?
C1 O2 Pr1 94.63(5) . . ?
O2 C1 O1 118.39(10) . . ?
O2 C1 C2 120.36(7) . . ?
O1 C1 C2 120.35(8) . . ?
O2 C1 Pr1 60.51(6) . . ?
O1 C1 Pr1 62.24(5) . . ?
C2 C1 Pr1 168.62(6) . . ?
P1 O4 Pr1 143.34(4) . 6_765 ?
P2 O6 Pr1 161.20(4) . 8_656 ?
P2 O8 Pr1 153.07(3) . 1_655 ?
C1 O1 Pr1 92.84(6) . . ?
P2 O7 Pr1 134.14(4) . 6_755 ?
P1 O5 Pr1 134.95(3) . 1_655 ?
P1 O3 H3 109.5 . . ?
C1 C2 N1 104.06(7) . . ?
C1 C2 H2A 110.9 . . ?
N1 C2 H2A 110.9 . . ?
C1 C2 H2B 111.0 . . ?
N1 C2 H2B 111.0 . . ?
H2A C2 H2B 109.0 . . ?
N1 C3 P2 108.80(5) . . ?
N1 C3 H3A 109.9 . . ?
P2 C3 H3A 110.0 . . ?
N1 C3 H3B 109.9 . . ?
P2 C3 H3B 109.9 . . ?
H3A C3 H3B 108.3 . . ?
C4 N1 C2 113.48(7) . . ?
C4 N1 C3 112.38(7) . . ?
C2 N1 C3 112.42(6) . . ?
C4 N1 H1 105.9 . . ?
C2 N1 H1 106.0 . . ?
C3 N1 H1 105.9 . . ?
N1 C4 P1 115.71(6) . . ?
N1 C4 H4A 108.3 . . ?
P1 C4 H4A 108.4 . . ?
N1 C4 H4B 108.4 . . ?
P1 C4 H4B 108.4 . . ?
H4A C4 H4B 107.4 . . ?

loop_
_geom_bond_atom_site_label_1
_geom_bond_atom_site_label_2
_geom_bond_distance
_geom_bond_site_symmetry_2
_geom_bond_publ_flag
Pr1 O6 2.3310(6) 8_556 ?
Pr1 O4 2.3861(6) 6_755 ?
Pr1 O5 2.3924(6) 1_455 ?
Pr1 O8 2.4109(6) 1_455 ?
Pr1 O7 2.4708(7) 6_765 ?
Pr1 O2 2.5667(8) . ?
Pr1 O1W 2.5767(6) . ?
Pr1 O1 2.6039(7) . ?
Pr1 C1 2.9390(10) . ?
P1 O4 1.5223(6) . ?
P1 O5 1.5218(7) . ?
P1 O3 1.5409(8) . ?
P1 C4 1.8215(9) . ?
P2 O8 1.5196(6) . ?
P2 O7 1.5203(7) . ?
P2 O6 1.5275(6) . ?
P2 C3 1.8315(8) . ?
O2 C1 1.2394(12) . ?
C1 O1 1.2398(9) . ?
C1 C2 1.5103(11) . ?
O4 Pr1 2.3861(6) 6_765 ?
O6 Pr1 2.3310(6) 8_656 ?
O8 Pr1 2.4109(6) 1_655 ?
O7 Pr1 2.4708(7) 6_755 ?
O5 Pr1 2.3924(6) 1_655 ?
O3 H3 0.8200 . ?
C2 N1 1.5446(10) . ?
C2 H2A 0.9700 . ?
C2 H2B 0.9700 . ?
C3 N1 1.5458(11) . ?
C3 H3A 0.9700 . ?
C3 H3B 0.9700 . ?
N1 C4 1.5384(13) . ?
N1 H1 0.9100 . ?
C4 H4A 0.9700 . ?
C4 H4B 0.9700 . ?

loop_
_geom_hbond_atom_site_label_D
_geom_hbond_atom_site_label_H
_geom_hbond_atom_site_label_A
_geom_hbond_distance_DH
_geom_hbond_distance_HA
_geom_hbond_distance_DA
_geom_hbond_angle_DHA
_geom_hbond_site_symmetry_A
O3 H3 O2 0.82 1.76 2.5386(10) 158.9 2_566

loop_
_geom_torsion_atom_site_label_1
_geom_torsion_atom_site_label_2
_geom_torsion_atom_site_label_3
_geom_torsion_atom_site_label_4
_geom_torsion
_geom_torsion_site_symmetry_1
_geom_torsion_site_symmetry_2
_geom_torsion_site_symmetry_3
_geom_torsion_site_symmetry_4
_geom_torsion_publ_flag
O6 Pr1 O2 C1 9.69(7) 8_556 . . . ?
O4 Pr1 O2 C1 100.75(6) 6_755 . . . ?
O5 Pr1 O2 C1 -176.12(6) 1_455 . . . ?
O8 Pr1 O2 C1 126.68(6) 1_455 . . . ?
O7 Pr1 O2 C1 -64.74(6) 6_765 . . . ?
O1W Pr1 O2 C1 -100.27(6) . . . . ?
O1 Pr1 O2 C1 13.10(5) . . . . ?
Pr1 O2 C1 O1 -23.96(8) . . . . ?
Pr1 O2 C1 C2 166.90(7) . . . . ?
O6 Pr1 C1 O2 -171.92(6) 8_556 . . . ?
O4 Pr1 C1 O2 -73.56(6) 6_755 . . . ?
O5 Pr1 C1 O2 3.93(6) 1_455 . . . ?
O8 Pr1 C1 O2 -92.28(7) 1_455 . . . ?
O7 Pr1 C1 O2 107.08(6) 6_765 . . . ?
O1W Pr1 C1 O2 105.06(5) . . . . ?
O1 Pr1 C1 O2 -156.19(8) . . . . ?
O6 Pr1 C1 O1 -15.74(4) 8_556 . . . ?
O4 Pr1 C1 O1 82.63(4) 6_755 . . . ?
O5 Pr1 C1 O1 160.12(4) 1_455 . . . ?
O8 Pr1 C1 O1 63.91(5) 1_455 . . . ?
O7 Pr1 C1 O1 -96.73(4) 6_765 . . . ?
O2 Pr1 C1 O1 156.19(8) . . . . ?
O1W Pr1 C1 O1 -98.75(5) . . . . ?
O6 Pr1 C1 C2 90.4(3) 8_556 . . . ?
O4 Pr1 C1 C2 -171.2(3) 6_755 . . . ?
O5 Pr1 C1 C2 -93.7(3) 1_455 . . . ?
O8 Pr1 C1 C2 170.1(3) 1_455 . . . ?
O7 Pr1 C1 C2 9.4(3) 6_765 . . . ?
O2 Pr1 C1 C2 -97.6(3) . . . . ?
O1W Pr1 C1 C2 7.4(3) . . . . ?
O1 Pr1 C1 C2 106.2(3) . . . . ?
O5 P1 O4 Pr1 124.60(5) . . . 6_765 ?
O3 P1 O4 Pr1 -117.46(6) . . . 6_765 ?
C4 P1 O4 Pr1 3.22(8) . . . 6_765 ?
O8 P2 O6 Pr1 33.12(14) . . . 8_656 ?
O7 P2 O6 Pr1 -87.63(13) . . . 8_656 ?
C3 P2 O6 Pr1 150.34(13) . . . 8_656 ?
O7 P2 O8 Pr1 -134.62(6) . . . 1_655 ?
O6 P2 O8 Pr1 105.73(7) . . . 1_655 ?
C3 P2 O8 Pr1 -7.19(9) . . . 1_655 ?
O2 C1 O1 Pr1 23.55(8) . . . . ?
C2 C1 O1 Pr1 -167.31(7) . . . . ?
O6 Pr1 O1 C1 164.04(4) 8_556 . . . ?
O4 Pr1 O1 C1 -92.40(4) 6_755 . . . ?
O5 Pr1 O1 C1 -24.52(5) 1_455 . . . ?
O8 Pr1 O1 C1 -142.75(4) 1_455 . . . ?
O7 Pr1 O1 C1 73.65(4) 6_765 . . . ?
O2 Pr1 O1 C1 -13.07(4) . . . . ?
O1W Pr1 O1 C1 105.47(4) . . . . ?
O8 P2 O7 Pr1 41.41(5) . . . 6_755 ?
O6 P2 O7 Pr1 161.32(4) . . . 6_755 ?
C3 P2 O7 Pr1 -83.60(5) . . . 6_755 ?
O4 P1 O5 Pr1 -62.31(6) . . . 1_655 ?
O3 P1 O5 Pr1 178.98(4) . . . 1_655 ?
C4 P1 O5 Pr1 61.64(6) . . . 1_655 ?
O2 C1 C2 N1 -173.31(8) . . . . ?
O1 C1 C2 N1 17.76(10) . . . . ?
Pr1 C1 C2 N1 -82.2(3) . . . . ?
O8 P2 C3 N1 96.46(7) . . . . ?
O7 P2 C3 N1 -138.28(6) . . . . ?
O6 P2 C3 N1 -20.13(7) . . . . ?
C1 C2 N1 C4 127.37(8) . . . . ?
C1 C2 N1 C3 -103.71(9) . . . . ?
P2 C3 N1 C4 -69.36(7) . . . . ?
P2 C3 N1 C2 161.14(6) . . . . ?
C2 N1 C4 P1 69.51(9) . . . . ?
C3 N1 C4 P1 -59.43(8) . . . . ?
O4 P1 C4 N1 -163.55(6) . . . . ?
O5 P1 C4 N1 74.70(7) . . . . ?
O3 P1 C4 N1 -42.39(8) . . . . ?
